data_9013888
loop_
_publ_author_name
'Galuskin, E. V.'
'Gazeev, V. M.'
'Lazic, B.'
'Armbruster, T.'
'Galuskina, I. O.'
'Zadov, A. E.'
'Pertsev, N. N.'
'Wrzalik, R.'
'Dzierzanowski, P.'
'Gurbanov, A. G.'
'Bzowska, G.'

_publ_section_title
;Chegemite Ca7(SiO4)3(OH)2 - a new humite-group mineral from the Northern
 Caucasus, Kabardino-Balkaria, Russia Locality: in the high-temperature skarns
 in calcareous xenoliths in ignimbrites of the Upper Chegem volcanic
 structure, Northern Caucasus, Kabardino-Balkaria, Russia
;
_journal_name_full 'European Journal of Mineralogy'
_journal_page_first 1045
_journal_page_last 1059
_journal_paper_doi 10.1127/0935-1221/2009/0021-1962
_journal_volume 21
_journal_year 2009
_chemical_compound_source 'in the high-temperature skarns in calcareous xenoliths in ignimbrites of'
_chemical_formula_sum 'Ca7 F0.24 H1.76 O13.76 Si3'
_chemical_name_mineral Chegemite
_space_group_IT_number 62
_symmetry_space_group_name_Hall '-P 2c 2ab'
_symmetry_space_group_name_H-M 'P b n m'
_cell_angle_alpha 90
_cell_angle_beta 90
_cell_angle_gamma 90
_cell_length_a 5.0696
_cell_length_b 11.3955
_cell_length_c 23.5571
_cell_formula_units_Z 4
_cell_volume 1360.908
_database_code_amcsd 0007334
_exptl_crystal_density_diffrn 2.886
_cod_original_formula_sum 'Ca7 Si3 O13.76 F.24 H1.76'
_cod_database_code 9013888

loop_
_space_group_symop_operation_xyz
x,y,z
x,y,1/2-z
-x,-y,1/2+z
1/2+x,1/2-y,1/2+z
1/2-x,1/2+y,1/2-z
1/2-x,1/2+y,z
1/2+x,1/2-y,-z
-x,-y,-z

loop_
_atom_site_aniso_label
_atom_site_aniso_U_11
_atom_site_aniso_U_22
_atom_site_aniso_U_33
_atom_site_aniso_U_12
_atom_site_aniso_U_13
_atom_site_aniso_U_23
Ca1 0.00768 0.01069 0.00821 -0.00048 -0.00120 -0.00192
Ca2 0.00827 0.00673 0.00813 0.00048 0.00000 0.00000
Ca3 0.00964 0.00691 0.00895 -0.00077 0.00066 0.00051
Ca4 0.00957 0.00944 0.00843 -0.00042 0.00127 0.00022
Si1 0.00470 0.00670 0.00690 0.00016 0.00000 0.00000
Si2 0.00551 0.00669 0.00640 -0.00003 -0.00011 -0.00006
O1 0.00710 0.01110 0.01000 0.00010 0.00000 0.00000
O2 0.00820 0.00780 0.00890 0.00010 0.00000 0.00000
O3 0.00930 0.00900 0.00770 0.00080 -0.00010 0.00110
O4 0.00660 0.01030 0.01120 -0.00020 -0.00060 -0.00020
O5 0.00880 0.00770 0.01000 0.00040 -0.00020 -0.00060
O6 0.00860 0.00990 0.00840 0.00010 -0.00030 0.00130
O7 0.00870 0.00960 0.00890 -0.00010 0.00040 -0.00180
F8 0.02590 0.01090 0.02740 -0.00420 -0.01930 0.00300
O8 0.02590 0.01090 0.02740 -0.00420 -0.01930 0.00300

loop_
_atom_site_label
_atom_site_fract_x
_atom_site_fract_y
_atom_site_fract_z
_atom_site_occupancy
_atom_site_U_iso_or_equiv
Ca1 0.50376 0.37818 0.17654 1.00000 0.00886
Ca2 -0.50687 0.65807 0.25000 1.00000 0.00771
Ca3 -0.00244 0.59346 0.11140 1.00000 0.00850
Ca4 0.50746 0.36064 0.02789 1.00000 0.00915
Si1 -0.07130 0.47112 0.25000 1.00000 0.00608
Si2 0.07409 0.27988 0.10707 1.00000 0.00620
O1 -0.75110 0.47020 0.25000 1.00000 0.00940
O2 -0.29810 0.83850 0.25000 1.00000 0.00830
O3 -0.20219 0.53681 0.19476 1.00000 0.00867
O4 0.75390 0.27935 0.10590 1.00000 0.00940
O5 0.20452 0.41215 0.10440 1.00000 0.00884
O6 0.29695 0.71759 0.16372 1.00000 0.00896
O7 0.20452 0.21020 0.05265 1.00000 0.00905
F8 0.75180 0.53095 0.03410 0.12000 0.02140
O8 0.75180 0.53095 0.03410 0.88000 0.02140
H1 0.91200 0.50200 0.01900 0.44000 0.05000
H2 0.61900 0.54000 0.05930 0.44000 0.05000

loop_
_cod_related_entry_id
_cod_related_entry_database
_cod_related_entry_code
1 AMCSD 0007334
